data_2010236
loop_
_publ_author_name
'Sillanp\"a\"a, Reijo'
'Kivek\"as, Raikko'
'Escriche, Lluis'
'Lucena, Natividad'
'Teixidor, Francesc'
'Casab\'o, Jaume'

_publ_section_title
;
 Diethyl 2,2'-[1,3-phenylenebis(methylthio)]dibenzoate
;
_journal_issue 12
_journal_name_full 'Acta Crystallographica Section C'
_journal_page_first 2049
_journal_page_last 2051
_journal_paper_doi 10.1107/S0108270194008401
_journal_volume 50
_journal_year 1994
_chemical_formula_moiety 'C26 H26 O4 S2'
_chemical_formula_sum 'C26 H26 O4 S2'
_chemical_formula_weight 466.6
_space_group_IT_number 15
_symmetry_cell_setting monoclinic
_symmetry_space_group_name_Hall '-C 2yc'
_symmetry_space_group_name_H-M 'C 1 2/c 1'
_atom_type_scat_source IntTabIV
_cell_angle_alpha 90.
_cell_angle_beta 90.340(10)
_cell_angle_gamma 90.
_cell_formula_units_Z 4
_cell_length_a 14.502(2)
_cell_length_b 10.904(3)
_cell_length_c 14.503(2)
_cell_measurement_reflns_used 25
_cell_measurement_temperature 296
_cell_measurement_theta_max 17.4
_cell_measurement_theta_min 13.2
_cell_volume 2293.3(8)
_diffrn_measurement_device 'Rigaku AFC-5S'
_diffrn_measurement_method \w-2\q
_diffrn_radiation_type MoK\a
_diffrn_radiation_wavelength 0.71069
_diffrn_reflns_av_R_equivalents 0.016
_diffrn_reflns_limit_h_max 0
_diffrn_reflns_limit_h_min -17
_diffrn_reflns_limit_k_max 0
_diffrn_reflns_limit_k_min -13
_diffrn_reflns_limit_l_max 17
_diffrn_reflns_limit_l_min -17
_diffrn_reflns_number 2238
_diffrn_reflns_theta_max 25
_diffrn_standards_decay_% +-0.5
_diffrn_standards_interval_count 150
_diffrn_standards_number 3
_exptl_absorpt_coefficient_mu 0.251
_exptl_absorpt_correction_T_max 1.00
_exptl_absorpt_correction_T_min 0.96
_exptl_absorpt_correction_type 'empirical, \y-scan'
_exptl_crystal_colour white
_exptl_crystal_density_diffrn 1.351
_exptl_crystal_description cubic
_exptl_crystal_size_max 0.35
_exptl_crystal_size_mid 0.35
_exptl_crystal_size_min 0.25
_refine_diff_density_max 0.27
_refine_diff_density_min -0.23
_refine_ls_goodness_of_fit_obs 1.78
_refine_ls_number_parameters 175
_refine_ls_number_reflns 1259
_refine_ls_R_factor_obs 0.052
_refine_ls_shift/esd_max 0.01
_refine_ls_structure_factor_coef F
_refine_ls_weighting_details 'w = 1/\s^2^(F)'
_refine_ls_weighting_scheme calc
_refine_ls_wR_factor_obs 0.056
_reflns_number_observed 1259
_reflns_number_total 2144
_reflns_observed_criterion I>2\s(I)
_cod_data_source_file ab1169.cif
_cod_data_source_block ab1169a
_cod_depositor_comments
;
The following automatic conversions were performed:

'_refine_ls_weighting_scheme' value '1/\s^2^(F)' was changed to
'calc'. New tag '_refine_ls_weighting_details' was created. The value
of the new tag was set to 'w = 1/\s^2^(F)'.

Automatic conversion script
Id: cif_fix_values 3143 2015-03-26 13:38:13Z robertas 
;
_cod_original_cell_volume 2293.4(7)
_cod_original_sg_symbol_H-M 'C 2/c'
_cod_database_code 2010236

loop_
_symmetry_equiv_pos_as_xyz
x,y,z
x,-y,1/2+z
-x,-y,-z
-x,y,1/2-z
1/2+x,1/2+y,z
1/2+x,1/2-y,1/2+z
1/2-x,1/2-y,-z
1/2-x,1/2+y,1/2-z

loop_
_atom_site_label
_atom_site_fract_x
_atom_site_fract_y
_atom_site_fract_z
S(1) .66990(7) .39530(10) .68843(6)
O(1) .6261(2) .7092(3) .5028(2)
O(2) .6503(2) .6365(3) .6430(2)
C(1) .5000 .2337(5) .7500
C(2) .5816(2) .1711(4) .7348(2)
C(3) .5814(3) .0439(4) .7347(3)
C(4) .5000 -.0181(6) .7500
C(5) .6728(3) .2365(4) .7247(3)
C(6) .6414(2) .3873(4) .5693(2)
C(7) .6333(3) .2755(4) .5242(3)
C(8) .6139(3) .2714(4) .4308(3)
C(9) .6016(3) .3768(4) .3803(3)
C(10) .6088(3) .4875(4) .4231(3)
C(11) .6291(2) .4957(4) .5179(2)
C(12) .6364(2) .6175(4) .5627(3)
C(13) .6316(4) .8302(5) .5456(4)
C(14) .6155(4) .9157(5) .4754(4)
H(1) .5000 .326(4) .7500
H(3) .646(2) .000(3) .719(2)
H(4) .5000 -.099(5) .7500
H(5A) .703(2) .246(3) .784(3)
H(5B) .710(3) .187(3) .685(3)
H(7) .645(2) .196(3) .562(2)
H(8) .611(3) .198(4) .403(3)
H(9) .587(2) .373(3) .318(3)
H(10) .604(2) .564(3) .392(2)
H(13A) .586(3) .831(4) .600(3)
H(13B) .701(3) .845(4) .584(3)
H(14A) .6180 .9958 .5006
H(14B) .6614 .9068 .4296
H(14C) .5564 .9013 .4493

loop_
_geom_angle_atom_site_label_1
_geom_angle_atom_site_label_2
_geom_angle_atom_site_label_3
_geom_angle_site_symmetry_3
_geom_angle
_geom_angle_publ_flag
C(5) S(1) C(6) . 103.9(2) yes
C(12) O(1) C(13) . 113.3(3) yes
C(2) C(1) C(2) 4_656 120.9(5) yes
C(1) C(2) C(3) . 119.4(4) yes
C(1) C(2) C(5) . 122.1(4) yes
C(3) C(2) C(5) . 118.3(4) yes
C(2) C(3) C(4) . 119.5(5) yes
C(3) C(4) C(3) 4_656 121.3(6) yes
S(1) C(5) C(2) . 117.5(3) yes
S(1) C(6) C(7) . 121.3(3) yes
S(1) C(6) C(11) . 120.1(3) yes
C(7) C(6) C(11) . 118.5(3) yes
C(6) C(7) C(8) . 120.4(4) yes
C(7) C(8) C(9) . 121.4(4) yes
C(8) C(9) C(10) . 119.3(4) yes
C(9) C(10) C(11) . 121.1(4) yes
C(6) C(11) C(10) . 119.3(3) yes
C(6) C(11) C(12) . 120.8(3) yes
C(10) C(11) C(12) . 119.9(4) yes
O(1) C(12) O(2) . 121.5(4) yes
O(1) C(12) C(11) . 112.3(4) yes
O(2) C(12) C(11) . 126.3(4) yes
O(1) C(13) C(14) . 106.5(4) yes

loop_
_geom_bond_atom_site_label_1
_geom_bond_atom_site_label_2
_geom_bond_site_symmetry_1
_geom_bond_site_symmetry_2
_geom_bond_distance
_geom_bond_publ_flag
S(1) C(5) . . 1.810(5) yes
S(1) C(6) . . 1.776(3) yes
O(1) C(12) . . 1.332(5) yes
O(1) C(13) . . 1.461(5) yes
O(2) C(12) . . 1.198(4) yes
C(1) C(2) . . 1.386(4) yes
C(2) C(3) . . 1.386(5) yes
C(2) C(5) . . 1.510(5) yes
C(1) C(2) . 2_656 1.386(4) no
C(3) C(4) . . 1.380(5) no
C(6) C(7) . . 1.388(5) yes
C(6) C(11) . . 1.408(5) yes
C(7) C(8) . . 1.384(5) yes
C(8) C(9) . . 1.374(6) yes
C(9) C(10) . . 1.362(5) yes
C(10) C(11) . . 1.407(5) yes
C(11) C(12) . . 1.483(5) yes
C(13) C(14) . . 1.399(7) yes

loop_
_geom_torsion_atom_site_label_1
_geom_torsion_atom_site_label_2
_geom_torsion_atom_site_label_3
_geom_torsion_atom_site_label_4
_geom_torsion
_geom_torsion_publ_flag
S(1) C(5) C(2) C(1) -23.5(4) no
S(1) C(5) C(2) C(3) 160.7(3) no
S(1) C(6) C(7) C(8) -178.0(3) no
S(1) C(6) C(11) C(10) 178.4(3) no
S(1) C(6) C(11) C(12) -2.1(5) no
O(1) C(12) C(11) C(6) 177.7(3) no
O(1) C(12) C(11) C(10) -2.8(5) no
O(2) C(12) O(1) C(13) -1.1(6) no
O(2) C(12) C(11) C(6) -2.1(6) no
O(2) C(12) C(11) C(10) 177.4(4) no
C(1) C(2) C(3) C(4) -0.2(5) no
C(2) C(1) C(2) C(3) 0.1(2) no
C(2) C(1) C(2) C(5) -175.6(3) no
C(2) C(3) C(4) C(3) 0.1(2) no
C(2) C(5) S(1) C(6) -73.9(3) no
C(4) C(3) C(2) C(5) 175.7(3) no
C(5) S(1) C(6) C(7) -4.5(3) no
C(5) S(1) C(6) C(11) 177.3(3) no
C(6) C(7) C(8) C(9) -0.4(6) no
C(6) C(11) C(10) C(9) -0.5(6) no
C(7) C(6) C(11) C(10) 0.2(5) no
C(7) C(6) C(11) C(12) 179.6(3) no
C(7) C(8) C(9) C(10) 0.1(6) no
C(8) C(7) C(6) C(11) 0.2(5) no
C(8) C(9) C(10) C(11) 0.4(6) no
C(9) C(10) C(11) C(12) -180.0(3) no
C(11) C(12) O(1) C(13) 179.1(3) no
C(12) O(1) C(13) C(14) -177.5(4) no
